data_4024641
loop_
_publ_author_name
'Hai-Yu Hu'
'Wei Xue'
'Zhi-Qiang Hu'
'Jun-Feng Xiang'
'Chuan-Feng Chen'
'Sheng-Gui He'

_publ_section_title
;
Probing the Dynamic Environment-Associated Conformational Conversion from
Secondary to Supersecondary Structures in Oligo(phenanthroline
dicarboxamide)s
;
_journal_name_full 'Journal of Organic Chemistry'
_journal_page_first 4949
_journal_page_last 4957
_journal_paper_doi 10.1021/jo900647d
_journal_volume 74
_journal_year 2009
_chemical_formula_moiety C90H88F2N12O12,1.5C8H10
_chemical_formula_sum 'C102 H103 F2 N12 O12'
_chemical_formula_weight 1726.96
_chemical_name_systematic
; 
 ? 
;
_space_group_IT_number 15
_symmetry_cell_setting monoclinic
_symmetry_space_group_name_Hall '-C 2yc'
_symmetry_space_group_name_H-M 'C 1 2/c 1'
_atom_sites_solution_hydrogens geom
_atom_sites_solution_primary direct
_atom_sites_solution_secondary difmap
_audit_creation_method SHELXL-97
_cell_angle_alpha 90.00
_cell_angle_beta 118.483(3)
_cell_angle_gamma 90.00
_cell_formula_units_Z 4
_cell_length_a 14.1007(16)
_cell_length_b 35.769(4)
_cell_length_c 22.459(2)
_cell_measurement_reflns_used 9077
_cell_measurement_temperature 113(2)
_cell_measurement_theta_max 27.1
_cell_measurement_theta_min 1.7
_cell_volume 9956.5(19)
_computing_cell_refinement CrystalClear
_computing_data_collection 'CrystalClear(Rigaku/MSC Inc., 2005)'
_computing_data_reduction CrystalClear
_computing_publication_material 'CrystalStructure 3.7.0'
_computing_structure_refinement 'SHELXL-97 (Sheldrick, 1997)'
_computing_structure_solution 'SHELXS-97 (Sheldrick, 1990)'
_diffrn_ambient_temperature 113(2)
_diffrn_detector_area_resol_mean 7.31
_diffrn_measured_fraction_theta_full 0.993
_diffrn_measured_fraction_theta_max 0.993
_diffrn_measurement_device_type 'Rigaku Saturn CCD area detector'
_diffrn_measurement_method '\w and \f scans'
_diffrn_radiation_monochromator confocal
_diffrn_radiation_source 'rotating anode'
_diffrn_radiation_type MoK\a
_diffrn_radiation_wavelength 0.71070
_diffrn_reflns_av_R_equivalents 0.0337
_diffrn_reflns_av_sigmaI/netI 0.0528
_diffrn_reflns_limit_h_max 18
_diffrn_reflns_limit_h_min -18
_diffrn_reflns_limit_k_max 45
_diffrn_reflns_limit_k_min -32
_diffrn_reflns_limit_l_max 28
_diffrn_reflns_limit_l_min -28
_diffrn_reflns_number 34963
_diffrn_reflns_theta_full 27.13
_diffrn_reflns_theta_max 27.13
_diffrn_reflns_theta_min 1.74
_diffrn_standards_decay_% 0
_diffrn_standards_interval_count 0
_diffrn_standards_interval_time 0
_diffrn_standards_number 0
_exptl_absorpt_coefficient_mu 0.079
_exptl_absorpt_correction_T_max 0.9875
_exptl_absorpt_correction_T_min 0.9798
_exptl_absorpt_correction_type multi-scan
_exptl_absorpt_process_details crystalclear
_exptl_crystal_colour colorless
_exptl_crystal_density_diffrn 1.152
_exptl_crystal_density_method 'not measured'
_exptl_crystal_description prism
_exptl_crystal_F_000 3652
_exptl_crystal_size_max 0.26
_exptl_crystal_size_mid 0.18
_exptl_crystal_size_min 0.16
_platon_squeeze_details
;
;
_refine_diff_density_max 0.612
_refine_diff_density_min -0.360
_refine_diff_density_rms 0.060
_refine_ls_extinction_method none
_refine_ls_goodness_of_fit_ref 1.053
_refine_ls_hydrogen_treatment constr
_refine_ls_matrix_type full
_refine_ls_number_parameters 529
_refine_ls_number_reflns 10966
_refine_ls_number_restraints 0
_refine_ls_restrained_S_all 1.053
_refine_ls_R_factor_all 0.0846
_refine_ls_R_factor_gt 0.0699
_refine_ls_shift/su_max 0.001
_refine_ls_shift/su_mean 0.000
_refine_ls_structure_factor_coef Fsqd
_refine_ls_weighting_details 'calc w=1/[\s^2^(Fo^2^)+(0.1194P)^2^+4.7919P] where P=(Fo^2^+2Fc^2^)/3'
_refine_ls_weighting_scheme calc
_refine_ls_wR_factor_gt 0.1973
_refine_ls_wR_factor_ref 0.2117
_reflns_number_gt 8561
_reflns_number_total 10966
_reflns_threshold_expression >2sigma(I)
_cod_data_source_file jo900647d_si_006.cif
_cod_data_source_block shelxl
_cod_database_code 4024641

loop_
_symmetry_equiv_pos_as_xyz
'x, y, z'
'-x, y, -z+1/2'
'x+1/2, y+1/2, z'
'-x+1/2, y+1/2, -z+1/2'
'-x, -y, -z'
'x, -y, z-1/2'
'-x+1/2, -y+1/2, -z'
'x+1/2, -y+1/2, z-1/2'

loop_
_atom_site_label
_atom_site_type_symbol
_atom_site_fract_x
_atom_site_fract_y
_atom_site_fract_z
_atom_site_U_iso_or_equiv
_atom_site_adp_type
_atom_site_occupancy
_atom_site_symmetry_multiplicity
_atom_site_calc_flag
_atom_site_refinement_flags
_atom_site_disorder_assembly
_atom_site_disorder_group
F1 F -0.02278(8) 0.18766(3) 0.30279(6) 0.0398(3) Uani 1 1 d . . .
N1 N 0.16102(14) 0.13824(4) 0.42955(9) 0.0434(4) Uani 1 1 d . . .
H1 H 0.1412 0.1616 0.4177 0.052 Uiso 1 1 calc R . .
N2 N 0.28529(13) 0.19835(4) 0.45075(8) 0.0371(3) Uani 1 1 d . . .
N3 N 0.18570(12) 0.26509(4) 0.40077(8) 0.0344(3) Uani 1 1 d . . .
N4 N -0.01747(12) 0.25973(4) 0.32352(8) 0.0385(4) Uani 1 1 d . . .
H4A H 0.0318 0.2434 0.3491 0.046 Uiso 1 1 calc R . .
N5 N -0.19426(12) 0.14777(4) 0.21966(8) 0.0376(3) Uani 1 1 d . . .
H5A H -0.1271 0.1409 0.2332 0.045 Uiso 1 1 calc R . .
N6 N -0.10860(12) 0.08267(4) 0.22750(8) 0.0360(3) Uani 1 1 d . . .
O1 O 0.30982(14) 0.10075(4) 0.47847(11) 0.0715(5) Uani 1 1 d . . .
O2 O 0.62045(12) 0.19370(5) 0.56076(8) 0.0560(4) Uani 1 1 d . . .
O3 O 0.36733(11) 0.36104(3) 0.42856(8) 0.0461(3) Uani 1 1 d . . .
O4 O -0.04145(11) 0.32328(4) 0.31048(8) 0.0463(3) Uani 1 1 d . . .
O5 O -0.36506(11) 0.12376(4) 0.17103(9) 0.0573(4) Uani 1 1 d . . .
O7 O -0.27411(11) -0.01807(4) 0.19095(8) 0.0517(4) Uani 1 1 d . . .
C1 C 0.07648(18) 0.11226(5) 0.41372(11) 0.0451(5) Uani 1 1 d . . .
C2 C -0.02517(18) 0.12611(6) 0.39820(11) 0.0487(5) Uani 1 1 d . . .
H2 H -0.0356 0.1523 0.3988 0.058 Uiso 1 1 calc R . .
C3 C -0.1108(2) 0.10210(6) 0.38199(12) 0.0560(5) Uani 1 1 d . . .
H3 H -0.1796 0.1119 0.3715 0.067 Uiso 1 1 calc R . .
C4 C -0.0965(2) 0.06380(7) 0.38098(13) 0.0620(6) Uani 1 1 d . . .
H4 H -0.1551 0.0472 0.3701 0.074 Uiso 1 1 calc R . .
C5 C 0.0037(2) 0.05012(6) 0.39596(13) 0.0584(6) Uani 1 1 d . . .
H5 H 0.0133 0.0239 0.3952 0.070 Uiso 1 1 calc R . .
C6 C 0.0911(2) 0.07357(6) 0.41213(12) 0.0530(5) Uani 1 1 d . . .
H6 H 0.1594 0.0636 0.4219 0.064 Uiso 1 1 calc R . .
C7 C 0.26791(18) 0.13160(5) 0.46055(11) 0.0468(5) Uani 1 1 d . . .
C8 C 0.33681(16) 0.16616(5) 0.47414(10) 0.0410(4) Uani 1 1 d . . .
C9 C 0.44831(17) 0.16192(6) 0.51106(11) 0.0470(5) Uani 1 1 d . . .
H9 H 0.4797 0.1380 0.5264 0.056 Uiso 1 1 calc R . .
C10 C 0.51164(16) 0.19318(6) 0.52463(11) 0.0455(5) Uani 1 1 d . . .
C11 C 0.46175(16) 0.22846(5) 0.49929(10) 0.0407(4) Uani 1 1 d . . .
C12 C 0.52223(16) 0.26170(6) 0.50930(11) 0.0454(5) Uani 1 1 d . . .
H12 H 0.5987 0.2607 0.5343 0.054 Uiso 1 1 calc R . .
C13 C 0.47278(16) 0.29484(6) 0.48381(11) 0.0440(4) Uani 1 1 d . . .
H13 H 0.5149 0.3167 0.4907 0.053 Uiso 1 1 calc R . .
C14 C 0.35787(15) 0.29706(5) 0.44667(10) 0.0385(4) Uani 1 1 d . . .
C15 C 0.30238(16) 0.33113(5) 0.41786(10) 0.0397(4) Uani 1 1 d . . .
C16 C 0.19119(16) 0.33147(5) 0.38230(10) 0.0391(4) Uani 1 1 d . . .
H16 H 0.1524 0.3539 0.3633 0.047 Uiso 1 1 calc R . .
C17 C 0.13793(15) 0.29753(5) 0.37531(9) 0.0358(4) Uani 1 1 d . . .
C18 C 0.29443(15) 0.26482(5) 0.43624(9) 0.0350(4) Uani 1 1 d . . .
C19 C 0.34784(15) 0.22929(5) 0.46302(9) 0.0362(4) Uani 1 1 d . . .
C20 C 0.01626(15) 0.29583(5) 0.33304(10) 0.0370(4) Uani 1 1 d . . .
C21 C -0.11811(14) 0.24443(5) 0.27950(9) 0.0341(4) Uani 1 1 d . . .
C22 C -0.11897(13) 0.20621(5) 0.26907(9) 0.0334(4) Uani 1 1 d . . .
C23 C -0.20969(13) 0.18606(5) 0.22600(9) 0.0335(4) Uani 1 1 d . . .
C24 C -0.30685(14) 0.20534(5) 0.19236(10) 0.0375(4) Uani 1 1 d . . .
H24 H -0.3714 0.1926 0.1627 0.045 Uiso 1 1 calc R . .
C25 C -0.30786(15) 0.24369(5) 0.20282(10) 0.0404(4) Uani 1 1 d . . .
H25 H -0.3744 0.2567 0.1799 0.049 Uiso 1 1 calc R . .
C26 C -0.21580(14) 0.26356(5) 0.24536(10) 0.0375(4) Uani 1 1 d . . .
H26 H -0.2192 0.2898 0.2512 0.045 Uiso 1 1 calc R . .
C27 C -0.26760(14) 0.12002(5) 0.19579(10) 0.0386(4) Uani 1 1 d . . .
C28 C -0.21465(14) 0.08222(5) 0.20450(10) 0.0376(4) Uani 1 1 d . . .
C29 C -0.27772(15) 0.04979(5) 0.19002(11) 0.0414(4) Uani 1 1 d . . .
H29 H -0.3535 0.0512 0.1731 0.050 Uiso 1 1 calc R . .
C30 C -0.22583(15) 0.01593(5) 0.20123(11) 0.0411(4) Uani 1 1 d . . .
C31 C -0.11273(15) 0.01489(5) 0.22506(10) 0.0384(4) Uani 1 1 d . . .
C32 C -0.05761(14) 0.04933(5) 0.23761(10) 0.0360(4) Uani 1 1 d . . .
C33 C -0.05441(15) -0.01944(5) 0.23764(10) 0.0416(4) Uani 1 1 d . . .
H33 H -0.0921 -0.0425 0.2286 0.050 Uiso 1 1 calc R . .
C34 C 0.67337(19) 0.15903(8) 0.59297(14) 0.0661(7) Uani 1 1 d . . .
H34A H 0.6581 0.1396 0.5582 0.079 Uiso 1 1 calc R . .
H34B H 0.6460 0.1502 0.6237 0.079 Uiso 1 1 calc R . .
C35 C 0.7916(2) 0.16595(11) 0.63198(17) 0.0857(10) Uani 1 1 d . . .
H35 H 0.8051 0.1866 0.6651 0.103 Uiso 1 1 calc R . .
C36 C 0.8389(2) 0.17681(11) 0.58671(19) 0.0973(11) Uani 1 1 d . . .
H36A H 0.8293 0.1562 0.5555 0.146 Uiso 1 1 calc R . .
H36B H 0.9160 0.1821 0.6145 0.146 Uiso 1 1 calc R . .
H36C H 0.8021 0.1992 0.5607 0.146 Uiso 1 1 calc R . .
C37 C 0.8458(3) 0.12967(14) 0.6716(2) 0.139(2) Uani 1 1 d . . .
H37A H 0.8289 0.1265 0.7089 0.208 Uiso 1 1 calc R . .
H37B H 0.9242 0.1315 0.6899 0.208 Uiso 1 1 calc R . .
H37C H 0.8186 0.1081 0.6410 0.208 Uiso 1 1 calc R . .
C38 C 0.31662(17) 0.39703(5) 0.40688(12) 0.0484(5) Uani 1 1 d . . .
H38A H 0.2739 0.4030 0.4301 0.058 Uiso 1 1 calc R . .
H38B H 0.2676 0.3969 0.3574 0.058 Uiso 1 1 calc R . .
C39 C 0.40469(19) 0.42568(6) 0.42458(13) 0.0561(6) Uani 1 1 d . . .
H39 H 0.4565 0.4235 0.4741 0.067 Uiso 1 1 calc R . .
C40 C 0.4659(3) 0.41877(9) 0.38568(17) 0.0824(9) Uani 1 1 d . . .
H40A H 0.4951 0.3933 0.3947 0.124 Uiso 1 1 calc R . .
H40B H 0.5251 0.4368 0.4001 0.124 Uiso 1 1 calc R . .
H40C H 0.4169 0.4217 0.3371 0.124 Uiso 1 1 calc R . .
C41 C 0.3536(2) 0.46441(7) 0.41129(18) 0.0821(9) Uani 1 1 d . . .
H41A H 0.3107 0.4684 0.3623 0.123 Uiso 1 1 calc R . .
H41B H 0.4104 0.4834 0.4307 0.123 Uiso 1 1 calc R . .
H41C H 0.3067 0.4663 0.4323 0.123 Uiso 1 1 calc R . .
C42 C -0.38827(16) -0.01913(6) 0.17001(13) 0.0525(5) Uani 1 1 d . . .
H42A H -0.4290 -0.0047 0.1277 0.063 Uiso 1 1 calc R . .
H42B H -0.4022 -0.0081 0.2055 0.063 Uiso 1 1 calc R . .
C43 C -0.4236(2) -0.05988(7) 0.15849(15) 0.0643(6) Uani 1 1 d . . .
H43 H -0.4076 -0.0706 0.1231 0.077 Uiso 1 1 calc R . .
C44 C -0.3654(2) -0.08211(8) 0.22185(16) 0.0762(8) Uani 1 1 d . . .
H44A H -0.3787 -0.0713 0.2573 0.114 Uiso 1 1 calc R . .
H44B H -0.2878 -0.0817 0.2367 0.114 Uiso 1 1 calc R . .
H44C H -0.3914 -0.1080 0.2133 0.114 Uiso 1 1 calc R . .
C45 C -0.5453(2) -0.06124(9) 0.13270(19) 0.0892(10) Uani 1 1 d . . .
H45A H -0.5703 -0.0872 0.1228 0.134 Uiso 1 1 calc R . .
H45B H -0.5821 -0.0462 0.0913 0.134 Uiso 1 1 calc R . .
H45C H -0.5616 -0.0512 0.1674 0.134 Uiso 1 1 calc R . .

loop_
_atom_site_aniso_label
_atom_site_aniso_U_11
_atom_site_aniso_U_22
_atom_site_aniso_U_33
_atom_site_aniso_U_23
_atom_site_aniso_U_13
_atom_site_aniso_U_12
F1 0.0280(5) 0.0306(5) 0.0528(6) 0.0048(4) 0.0129(5) 0.0063(4)
N1 0.0496(10) 0.0309(8) 0.0524(10) 0.0066(7) 0.0265(8) 0.0020(7)
N2 0.0397(8) 0.0334(8) 0.0408(8) 0.0055(6) 0.0213(7) 0.0033(6)
N3 0.0373(8) 0.0297(7) 0.0389(8) 0.0001(6) 0.0203(7) 0.0001(6)
N4 0.0346(8) 0.0284(7) 0.0455(9) 0.0029(6) 0.0136(7) 0.0030(6)
N5 0.0267(7) 0.0298(7) 0.0536(9) -0.0004(6) 0.0170(7) 0.0022(6)
N6 0.0300(7) 0.0296(7) 0.0470(9) 0.0004(6) 0.0171(7) 0.0014(6)
O1 0.0639(11) 0.0401(8) 0.1105(15) 0.0288(9) 0.0416(10) 0.0105(7)
O2 0.0376(8) 0.0647(10) 0.0620(10) 0.0110(8) 0.0207(7) 0.0115(7)
O3 0.0460(8) 0.0318(7) 0.0646(9) -0.0006(6) 0.0298(7) -0.0071(6)
O4 0.0449(8) 0.0296(6) 0.0618(9) 0.0052(6) 0.0234(7) 0.0064(6)
O5 0.0289(7) 0.0427(8) 0.0903(12) -0.0018(7) 0.0204(7) 0.0021(6)
O7 0.0372(7) 0.0329(7) 0.0815(11) -0.0036(7) 0.0255(7) -0.0083(6)
C1 0.0564(12) 0.0350(10) 0.0472(11) 0.0033(8) 0.0274(10) -0.0059(8)
C2 0.0552(12) 0.0405(10) 0.0526(12) 0.0049(9) 0.0275(10) -0.0012(9)
C3 0.0552(13) 0.0503(12) 0.0614(14) 0.0050(10) 0.0269(11) -0.0084(10)
C4 0.0702(16) 0.0494(13) 0.0674(15) -0.0002(11) 0.0336(13) -0.0170(11)
C5 0.0768(17) 0.0354(11) 0.0673(15) 0.0024(10) 0.0377(13) -0.0105(10)
C6 0.0684(14) 0.0374(10) 0.0617(13) 0.0045(9) 0.0379(12) -0.0028(10)
C7 0.0546(12) 0.0360(10) 0.0561(12) 0.0119(9) 0.0315(10) 0.0055(9)
C8 0.0458(11) 0.0373(10) 0.0449(10) 0.0090(8) 0.0256(9) 0.0072(8)
C9 0.0441(11) 0.0474(11) 0.0534(12) 0.0148(9) 0.0264(10) 0.0102(9)
C10 0.0388(10) 0.0542(12) 0.0454(11) 0.0074(9) 0.0217(9) 0.0093(9)
C11 0.0385(10) 0.0461(10) 0.0413(10) 0.0015(8) 0.0221(9) 0.0028(8)
C12 0.0361(10) 0.0499(11) 0.0511(12) -0.0029(9) 0.0217(9) -0.0007(8)
C13 0.0394(10) 0.0451(11) 0.0527(12) -0.0054(9) 0.0261(9) -0.0064(8)
C14 0.0414(10) 0.0349(9) 0.0444(10) -0.0016(7) 0.0247(9) -0.0035(8)
C15 0.0451(10) 0.0317(9) 0.0485(11) -0.0034(7) 0.0274(9) -0.0061(7)
C16 0.0446(10) 0.0296(9) 0.0470(11) 0.0009(7) 0.0248(9) 0.0000(7)
C17 0.0400(10) 0.0300(8) 0.0412(10) -0.0004(7) 0.0225(8) -0.0004(7)
C18 0.0367(9) 0.0339(9) 0.0382(9) -0.0010(7) 0.0211(8) -0.0010(7)
C19 0.0365(9) 0.0380(9) 0.0377(9) 0.0012(7) 0.0206(8) 0.0014(7)
C20 0.0409(10) 0.0305(9) 0.0430(10) 0.0022(7) 0.0228(8) 0.0020(7)
C21 0.0320(9) 0.0322(9) 0.0376(9) 0.0042(7) 0.0161(8) 0.0039(7)
C22 0.0263(8) 0.0312(8) 0.0407(9) 0.0057(7) 0.0142(7) 0.0069(6)
C23 0.0292(8) 0.0305(8) 0.0425(10) 0.0033(7) 0.0183(8) 0.0043(6)
C24 0.0305(9) 0.0378(9) 0.0437(10) 0.0034(7) 0.0173(8) 0.0042(7)
C25 0.0329(9) 0.0393(10) 0.0481(11) 0.0072(8) 0.0185(8) 0.0112(7)
C26 0.0369(9) 0.0308(9) 0.0469(10) 0.0049(7) 0.0216(8) 0.0085(7)
C27 0.0296(9) 0.0346(9) 0.0495(11) 0.0011(8) 0.0172(8) 0.0016(7)
C28 0.0307(9) 0.0333(9) 0.0465(10) -0.0010(7) 0.0166(8) 0.0001(7)
C29 0.0292(9) 0.0342(9) 0.0577(12) -0.0015(8) 0.0181(8) -0.0026(7)
C30 0.0357(10) 0.0317(9) 0.0544(11) -0.0024(8) 0.0203(9) -0.0056(7)
C31 0.0338(9) 0.0302(9) 0.0506(11) -0.0015(7) 0.0197(8) -0.0026(7)
C32 0.0308(9) 0.0291(8) 0.0475(10) 0.0000(7) 0.0183(8) -0.0001(7)
C33 0.0409(10) 0.0283(9) 0.0569(12) -0.0016(8) 0.0244(9) -0.0036(7)
C34 0.0475(13) 0.0810(17) 0.0724(16) 0.0305(13) 0.0308(12) 0.0246(12)
C35 0.0436(13) 0.132(3) 0.084(2) 0.0345(19) 0.0320(14) 0.0211(16)
C36 0.0578(17) 0.139(3) 0.107(3) 0.042(2) 0.0492(18) 0.0241(18)
C37 0.0574(19) 0.217(5) 0.140(3) 0.112(4) 0.045(2) 0.054(3)
C38 0.0501(12) 0.0336(10) 0.0636(13) 0.0091(9) 0.0288(10) -0.0035(8)
C39 0.0570(13) 0.0423(11) 0.0697(15) 0.0090(10) 0.0307(12) -0.0114(10)
C40 0.083(2) 0.083(2) 0.100(2) 0.0121(16) 0.0594(18) -0.0185(16)
C41 0.0739(18) 0.0419(13) 0.119(3) 0.0172(14) 0.0370(18) -0.0111(12)
C42 0.0346(10) 0.0470(12) 0.0718(15) -0.0019(10) 0.0221(10) -0.0090(9)
C43 0.0534(14) 0.0600(14) 0.0804(17) -0.0097(12) 0.0327(13) -0.0202(11)
C44 0.0779(19) 0.0688(17) 0.0842(19) -0.0057(14) 0.0405(16) -0.0192(14)
C45 0.0572(16) 0.0808(19) 0.123(3) -0.0153(18) 0.0375(17) -0.0352(15)

loop_
_atom_type_symbol
_atom_type_description
_atom_type_scat_dispersion_real
_atom_type_scat_dispersion_imag
_atom_type_scat_source
C C 0.0033 0.0016 'International Tables Vol C Tables 4.2.6.8 and 6.1.1.4'
H H 0.0000 0.0000 'International Tables Vol C Tables 4.2.6.8 and 6.1.1.4'
N N 0.0061 0.0033 'International Tables Vol C Tables 4.2.6.8 and 6.1.1.4'
O O 0.0106 0.0060 'International Tables Vol C Tables 4.2.6.8 and 6.1.1.4'
F F 0.0171 0.0103 'International Tables Vol C Tables 4.2.6.8 and 6.1.1.4'

loop_
_geom_angle_atom_site_label_1
_geom_angle_atom_site_label_2
_geom_angle_atom_site_label_3
_geom_angle
_geom_angle_site_symmetry_1
_geom_angle_site_symmetry_3
_geom_angle_publ_flag
C7 N1 C1 127.92(17) . . ?
C7 N1 H1 116.0 . . ?
C1 N1 H1 116.0 . . ?
C8 N2 C19 116.48(16) . . ?
C17 N3 C18 117.48(15) . . ?
C20 N4 C21 130.21(16) . . ?
C20 N4 H4A 114.9 . . ?
C21 N4 H4A 114.9 . . ?
C27 N5 C23 129.23(15) . . ?
C27 N5 H5A 115.4 . . ?
C23 N5 H5A 115.4 . . ?
C28 N6 C32 117.60(15) . . ?
C10 O2 C34 117.02(18) . . ?
C15 O3 C38 117.50(15) . . ?
C30 O7 C42 117.94(15) . . ?
C2 C1 C6 119.3(2) . . ?
C2 C1 N1 118.11(18) . . ?
C6 C1 N1 122.5(2) . . ?
C3 C2 C1 120.7(2) . . ?
C3 C2 H2 119.7 . . ?
C1 C2 H2 119.7 . . ?
C2 C3 C4 120.2(2) . . ?
C2 C3 H3 119.9 . . ?
C4 C3 H3 119.9 . . ?
C5 C4 C3 119.2(2) . . ?
C5 C4 H4 120.4 . . ?
C3 C4 H4 120.4 . . ?
C4 C5 C6 121.9(2) . . ?
C4 C5 H5 119.0 . . ?
C6 C5 H5 119.0 . . ?
C5 C6 C1 118.7(2) . . ?
C5 C6 H6 120.6 . . ?
C1 C6 H6 120.6 . . ?
O1 C7 N1 125.1(2) . . ?
O1 C7 C8 120.5(2) . . ?
N1 C7 C8 114.43(16) . . ?
N2 C8 C9 125.38(18) . . ?
N2 C8 C7 116.85(17) . . ?
C9 C8 C7 117.76(17) . . ?
C10 C9 C8 118.30(18) . . ?
C10 C9 H9 120.8 . . ?
C8 C9 H9 120.8 . . ?
O2 C10 C9 125.27(19) . . ?
O2 C10 C11 115.50(19) . . ?
C9 C10 C11 119.23(18) . . ?
C19 C11 C12 120.44(17) . . ?
C19 C11 C10 117.25(18) . . ?
C12 C11 C10 122.31(18) . . ?
C13 C12 C11 121.13(19) . . ?
C13 C12 H12 119.4 . . ?
C11 C12 H12 119.4 . . ?
C12 C13 C14 120.48(18) . . ?
C12 C13 H13 119.8 . . ?
C14 C13 H13 119.8 . . ?
C18 C14 C15 117.17(17) . . ?
C18 C14 C13 120.34(17) . . ?
C15 C14 C13 122.48(17) . . ?
O3 C15 C16 125.60(17) . . ?
O3 C15 C14 114.62(17) . . ?
C16 C15 C14 119.77(16) . . ?
C15 C16 C17 117.35(17) . . ?
C15 C16 H16 121.3 . . ?
C17 C16 H16 121.3 . . ?
N3 C17 C16 125.21(18) . . ?
N3 C17 C20 115.19(15) . . ?
C16 C17 C20 119.53(16) . . ?
N3 C18 C14 123.01(16) . . ?
N3 C18 C19 118.00(15) . . ?
C14 C18 C19 118.97(17) . . ?
N2 C19 C11 123.32(17) . . ?
N2 C19 C18 118.04(16) . . ?
C11 C19 C18 118.64(16) . . ?
O4 C20 N4 125.86(18) . . ?
O4 C20 C17 124.02(16) . . ?
N4 C20 C17 110.11(15) . . ?
C22 C21 C26 117.66(16) . . ?
C22 C21 N4 115.47(15) . . ?
C26 C21 N4 126.86(16) . . ?
F1 C22 C23 118.46(15) . . ?
F1 C22 C21 117.26(15) . . ?
C23 C22 C21 124.27(15) . . ?
C22 C23 C24 117.66(16) . . ?
C22 C23 N5 116.29(15) . . ?
C24 C23 N5 126.04(16) . . ?
C23 C24 C25 118.90(17) . . ?
C23 C24 H24 120.6 . . ?
C25 C24 H24 120.6 . . ?
C26 C25 C24 122.68(17) . . ?
C26 C25 H25 118.7 . . ?
C24 C25 H25 118.7 . . ?
C25 C26 C21 118.81(17) . . ?
C25 C26 H26 120.6 . . ?
C21 C26 H26 120.6 . . ?
O5 C27 N5 125.80(17) . . ?
O5 C27 C28 122.49(16) . . ?
N5 C27 C28 111.70(15) . . ?
N6 C28 C29 124.87(16) . . ?
N6 C28 C27 115.74(15) . . ?
C29 C28 C27 119.36(16) . . ?
C30 C29 C28 117.58(16) . . ?
C30 C29 H29 121.2 . . ?
C28 C29 H29 121.2 . . ?
O7 C30 C29 125.30(17) . . ?
O7 C30 C31 114.97(16) . . ?
C29 C30 C31 119.73(16) . . ?
C32 C31 C30 117.71(16) . . ?
C32 C31 C33 120.02(17) . . ?
C30 C31 C33 122.26(16) . . ?
N6 C32 C31 122.50(16) . . ?
N6 C32 C32 118.30(10) . 2 ?
C31 C32 C32 119.21(10) . 2 ?
C33 C33 C31 120.76(10) 2 . ?
C33 C33 H33 119.6 2 . ?
C31 C33 H33 119.6 . . ?
O2 C34 C35 108.5(2) . . ?
O2 C34 H34A 110.0 . . ?
C35 C34 H34A 110.0 . . ?
O2 C34 H34B 110.0 . . ?
C35 C34 H34B 110.0 . . ?
H34A C34 H34B 108.4 . . ?
C34 C35 C36 112.2(3) . . ?
C34 C35 C37 107.8(3) . . ?
C36 C35 C37 110.3(3) . . ?
C34 C35 H35 108.9 . . ?
C36 C35 H35 108.9 . . ?
C37 C35 H35 108.9 . . ?
C35 C36 H36A 109.5 . . ?
C35 C36 H36B 109.5 . . ?
H36A C36 H36B 109.5 . . ?
C35 C36 H36C 109.5 . . ?
H36A C36 H36C 109.5 . . ?
H36B C36 H36C 109.5 . . ?
C35 C37 H37A 109.5 . . ?
C35 C37 H37B 109.5 . . ?
H37A C37 H37B 109.5 . . ?
C35 C37 H37C 109.5 . . ?
H37A C37 H37C 109.5 . . ?
H37B C37 H37C 109.5 . . ?
O3 C38 C39 107.71(17) . . ?
O3 C38 H38A 110.2 . . ?
C39 C38 H38A 110.2 . . ?
O3 C38 H38B 110.2 . . ?
C39 C38 H38B 110.2 . . ?
H38A C38 H38B 108.5 . . ?
C38 C39 C40 111.2(2) . . ?
C38 C39 C41 108.2(2) . . ?
C40 C39 C41 112.5(2) . . ?
C38 C39 H39 108.3 . . ?
C40 C39 H39 108.3 . . ?
C41 C39 H39 108.3 . . ?
C39 C40 H40A 109.5 . . ?
C39 C40 H40B 109.5 . . ?
H40A C40 H40B 109.5 . . ?
C39 C40 H40C 109.5 . . ?
H40A C40 H40C 109.5 . . ?
H40B C40 H40C 109.5 . . ?
C39 C41 H41A 109.5 . . ?
C39 C41 H41B 109.5 . . ?
H41A C41 H41B 109.5 . . ?
C39 C41 H41C 109.5 . . ?
H41A C41 H41C 109.5 . . ?
H41B C41 H41C 109.5 . . ?
O7 C42 C43 107.67(18) . . ?
O7 C42 H42A 110.2 . . ?
C43 C42 H42A 110.2 . . ?
O7 C42 H42B 110.2 . . ?
C43 C42 H42B 110.2 . . ?
H42A C42 H42B 108.5 . . ?
C44 C43 C42 111.3(2) . . ?
C44 C43 C45 110.6(2) . . ?
C42 C43 C45 108.2(2) . . ?
C44 C43 H43 108.9 . . ?
C42 C43 H43 108.9 . . ?
C45 C43 H43 108.9 . . ?
C43 C44 H44A 109.5 . . ?
C43 C44 H44B 109.5 . . ?
H44A C44 H44B 109.5 . . ?
C43 C44 H44C 109.5 . . ?
H44A C44 H44C 109.5 . . ?
H44B C44 H44C 109.5 . . ?
C43 C45 H45A 109.5 . . ?
C43 C45 H45B 109.5 . . ?
H45A C45 H45B 109.5 . . ?
C43 C45 H45C 109.5 . . ?
H45A C45 H45C 109.5 . . ?
H45B C45 H45C 109.5 . . ?

loop_
_geom_bond_atom_site_label_1
_geom_bond_atom_site_label_2
_geom_bond_distance
_geom_bond_site_symmetry_2
_geom_bond_publ_flag
F1 C22 1.3687(18) . ?
N1 C7 1.346(3) . ?
N1 C1 1.417(3) . ?
N1 H1 0.8800 . ?
N2 C8 1.329(2) . ?
N2 C19 1.359(2) . ?
N3 C17 1.326(2) . ?
N3 C18 1.349(2) . ?
N4 C20 1.357(2) . ?
N4 C21 1.397(2) . ?
N4 H4A 0.8800 . ?
N5 C27 1.347(2) . ?
N5 C23 1.404(2) . ?
N5 H5A 0.8800 . ?
N6 C28 1.329(2) . ?
N6 C32 1.355(2) . ?
O1 C7 1.226(2) . ?
O2 C10 1.351(2) . ?
O2 C34 1.450(3) . ?
O3 C15 1.353(2) . ?
O3 C38 1.440(2) . ?
O4 C20 1.221(2) . ?
O5 C27 1.219(2) . ?
O7 C30 1.359(2) . ?
O7 C42 1.446(2) . ?
C1 C2 1.395(3) . ?
C1 C6 1.402(3) . ?
C2 C3 1.381(3) . ?
C2 H2 0.9500 . ?
C3 C4 1.387(3) . ?
C3 H3 0.9500 . ?
C4 C5 1.376(4) . ?
C4 H4 0.9500 . ?
C5 C6 1.388(3) . ?
C5 H5 0.9500 . ?
C6 H6 0.9500 . ?
C7 C8 1.511(3) . ?
C8 C9 1.392(3) . ?
C9 C10 1.372(3) . ?
C9 H9 0.9500 . ?
C10 C11 1.425(3) . ?
C11 C19 1.413(3) . ?
C11 C12 1.417(3) . ?
C12 C13 1.356(3) . ?
C12 H12 0.9500 . ?
C13 C14 1.428(3) . ?
C13 H13 0.9500 . ?
C14 C18 1.409(2) . ?
C14 C15 1.426(3) . ?
C15 C16 1.379(3) . ?
C16 C17 1.396(2) . ?
C16 H16 0.9500 . ?
C17 C20 1.515(3) . ?
C18 C19 1.453(2) . ?
C21 C22 1.386(2) . ?
C21 C26 1.395(2) . ?
C22 C23 1.383(2) . ?
C23 C24 1.392(2) . ?
C24 C25 1.393(3) . ?
C24 H24 0.9500 . ?
C25 C26 1.386(3) . ?
C25 H25 0.9500 . ?
C26 H26 0.9500 . ?
C27 C28 1.511(2) . ?
C28 C29 1.402(2) . ?
C29 C30 1.375(3) . ?
C29 H29 0.9500 . ?
C30 C31 1.420(3) . ?
C31 C32 1.411(2) . ?
C31 C33 1.429(2) . ?
C32 C32 1.445(3) 2 ?
C33 C33 1.360(4) 2 ?
C33 H33 0.9500 . ?
C34 C35 1.489(4) . ?
C34 H34A 0.9900 . ?
C34 H34B 0.9900 . ?
C35 C36 1.509(4) . ?
C35 C37 1.553(5) . ?
C35 H35 1.0000 . ?
C36 H36A 0.9800 . ?
C36 H36B 0.9800 . ?
C36 H36C 0.9800 . ?
C37 H37A 0.9800 . ?
C37 H37B 0.9800 . ?
C37 H37C 0.9800 . ?
C38 C39 1.510(3) . ?
C38 H38A 0.9900 . ?
C38 H38B 0.9900 . ?
C39 C40 1.512(4) . ?
C39 C41 1.524(3) . ?
C39 H39 1.0000 . ?
C40 H40A 0.9800 . ?
C40 H40B 0.9800 . ?
C40 H40C 0.9800 . ?
C41 H41A 0.9800 . ?
C41 H41B 0.9800 . ?
C41 H41C 0.9800 . ?
C42 C43 1.522(3) . ?
C42 H42A 0.9900 . ?
C42 H42B 0.9900 . ?
C43 C44 1.489(4) . ?
C43 C45 1.529(4) . ?
C43 H43 1.0000 . ?
C44 H44A 0.9800 . ?
C44 H44B 0.9800 . ?
C44 H44C 0.9800 . ?
C45 H45A 0.9800 . ?
C45 H45B 0.9800 . ?
C45 H45C 0.9800 . ?

loop_
_geom_torsion_atom_site_label_1
_geom_torsion_atom_site_label_2
_geom_torsion_atom_site_label_3
_geom_torsion_atom_site_label_4
_geom_torsion
_geom_torsion_site_symmetry_1
_geom_torsion_site_symmetry_2
_geom_torsion_site_symmetry_3
_geom_torsion_site_symmetry_4
_geom_torsion_publ_flag
C7 N1 C1 C2 163.2(2) . . . . ?
C7 N1 C1 C6 -17.8(3) . . . . ?
C6 C1 C2 C3 0.6(3) . . . . ?
N1 C1 C2 C3 179.62(19) . . . . ?
C1 C2 C3 C4 0.0(3) . . . . ?
C2 C3 C4 C5 -0.3(4) . . . . ?
C3 C4 C5 C6 0.0(4) . . . . ?
C4 C5 C6 C1 0.6(4) . . . . ?
C2 C1 C6 C5 -0.9(3) . . . . ?
N1 C1 C6 C5 -179.9(2) . . . . ?
C1 N1 C7 O1 2.6(4) . . . . ?
C1 N1 C7 C8 -175.95(18) . . . . ?
C19 N2 C8 C9 1.5(3) . . . . ?
C19 N2 C8 C7 -179.83(16) . . . . ?
O1 C7 C8 N2 177.4(2) . . . . ?
N1 C7 C8 N2 -4.0(3) . . . . ?
O1 C7 C8 C9 -3.9(3) . . . . ?
N1 C7 C8 C9 174.78(18) . . . . ?
N2 C8 C9 C10 -0.4(3) . . . . ?
C7 C8 C9 C10 -178.99(18) . . . . ?
C34 O2 C10 C9 -6.1(3) . . . . ?
C34 O2 C10 C11 174.09(19) . . . . ?
C8 C9 C10 O2 178.70(18) . . . . ?
C8 C9 C10 C11 -1.5(3) . . . . ?
O2 C10 C11 C19 -178.09(17) . . . . ?
C9 C10 C11 C19 2.1(3) . . . . ?
O2 C10 C11 C12 2.0(3) . . . . ?
C9 C10 C11 C12 -177.75(19) . . . . ?
C19 C11 C12 C13 -0.8(3) . . . . ?
C10 C11 C12 C13 179.05(19) . . . . ?
C11 C12 C13 C14 0.7(3) . . . . ?
C12 C13 C14 C18 0.2(3) . . . . ?
C12 C13 C14 C15 -178.81(19) . . . . ?
C38 O3 C15 C16 6.4(3) . . . . ?
C38 O3 C15 C14 -173.83(17) . . . . ?
C18 C14 C15 O3 -179.02(16) . . . . ?
C13 C14 C15 O3 0.0(3) . . . . ?
C18 C14 C15 C16 0.7(3) . . . . ?
C13 C14 C15 C16 179.77(18) . . . . ?
O3 C15 C16 C17 178.62(17) . . . . ?
C14 C15 C16 C17 -1.1(3) . . . . ?
C18 N3 C17 C16 0.0(3) . . . . ?
C18 N3 C17 C20 177.05(15) . . . . ?
C15 C16 C17 N3 0.8(3) . . . . ?
C15 C16 C17 C20 -176.19(16) . . . . ?
C17 N3 C18 C14 -0.4(3) . . . . ?
C17 N3 C18 C19 -178.56(16) . . . . ?
C15 C14 C18 N3 0.0(3) . . . . ?
C13 C14 C18 N3 -179.03(16) . . . . ?
C15 C14 C18 C19 178.20(16) . . . . ?
C13 C14 C18 C19 -0.9(3) . . . . ?
C8 N2 C19 C11 -0.8(3) . . . . ?
C8 N2 C19 C18 177.98(16) . . . . ?
C12 C11 C19 N2 178.92(17) . . . . ?
C10 C11 C19 N2 -1.0(3) . . . . ?
C12 C11 C19 C18 0.1(3) . . . . ?
C10 C11 C19 C18 -179.75(16) . . . . ?
N3 C18 C19 N2 0.1(2) . . . . ?
C14 C18 C19 N2 -178.17(16) . . . . ?
N3 C18 C19 C11 178.95(16) . . . . ?
C14 C18 C19 C11 0.7(3) . . . . ?
C21 N4 C20 O4 11.0(3) . . . . ?
C21 N4 C20 C17 -168.03(17) . . . . ?
N3 C17 C20 O4 173.66(17) . . . . ?
C16 C17 C20 O4 -9.1(3) . . . . ?
N3 C17 C20 N4 -7.3(2) . . . . ?
C16 C17 C20 N4 169.97(16) . . . . ?
C20 N4 C21 C22 163.61(18) . . . . ?
C20 N4 C21 C26 -16.0(3) . . . . ?
C26 C21 C22 F1 -179.98(15) . . . . ?
N4 C21 C22 F1 0.4(2) . . . . ?
C26 C21 C22 C23 1.5(3) . . . . ?
N4 C21 C22 C23 -178.11(17) . . . . ?
F1 C22 C23 C24 179.74(15) . . . . ?
C21 C22 C23 C24 -1.7(3) . . . . ?
F1 C22 C23 N5 -1.2(2) . . . . ?
C21 C22 C23 N5 177.36(16) . . . . ?
C27 N5 C23 C22 162.23(19) . . . . ?
C27 N5 C23 C24 -18.8(3) . . . . ?
C22 C23 C24 C25 0.9(3) . . . . ?
N5 C23 C24 C25 -178.15(17) . . . . ?
C23 C24 C25 C26 0.2(3) . . . . ?
C24 C25 C26 C21 -0.4(3) . . . . ?
C22 C21 C26 C25 -0.4(3) . . . . ?
N4 C21 C26 C25 179.18(17) . . . . ?
C23 N5 C27 O5 4.5(3) . . . . ?
C23 N5 C27 C28 -174.28(17) . . . . ?
C32 N6 C28 C29 0.1(3) . . . . ?
C32 N6 C28 C27 178.40(16) . . . . ?
O5 C27 C28 N6 175.14(19) . . . . ?
N5 C27 C28 N6 -6.1(2) . . . . ?
O5 C27 C28 C29 -6.5(3) . . . . ?
N5 C27 C28 C29 172.32(17) . . . . ?
N6 C28 C29 C30 0.8(3) . . . . ?
C27 C28 C29 C30 -177.39(18) . . . . ?
C42 O7 C30 C29 -3.5(3) . . . . ?
C42 O7 C30 C31 176.90(18) . . . . ?
C28 C29 C30 O7 178.96(19) . . . . ?
C28 C29 C30 C31 -1.5(3) . . . . ?
O7 C30 C31 C32 -179.15(17) . . . . ?
C29 C30 C31 C32 1.2(3) . . . . ?
O7 C30 C31 C33 -0.4(3) . . . . ?
C29 C30 C31 C33 179.98(19) . . . . ?
C28 N6 C32 C31 -0.4(3) . . . . ?
C28 N6 C32 C32 179.8(2) . . . 2 ?
C30 C31 C32 N6 -0.3(3) . . . . ?
C33 C31 C32 N6 -179.05(18) . . . . ?
C30 C31 C32 C32 179.5(2) . . . 2 ?
C33 C31 C32 C32 0.8(3) . . . 2 ?
C32 C31 C33 C33 0.7(4) . . . 2 ?
C30 C31 C33 C33 -178.0(2) . . . 2 ?
C10 O2 C34 C35 -177.9(2) . . . . ?
O2 C34 C35 C36 -63.8(4) . . . . ?
O2 C34 C35 C37 174.7(3) . . . . ?
C15 O3 C38 C39 179.54(17) . . . . ?
O3 C38 C39 C40 64.0(3) . . . . ?
O3 C38 C39 C41 -172.0(2) . . . . ?
C30 O7 C42 C43 177.11(19) . . . . ?
O7 C42 C43 C44 61.2(3) . . . . ?
O7 C42 C43 C45 -177.0(2) . . . . ?

loop_
_platon_squeeze_void_nr
_platon_squeeze_void_average_x
_platon_squeeze_void_average_y
_platon_squeeze_void_average_z
_platon_squeeze_void_volume
_platon_squeeze_void_count_electrons
1 0.000 0.500 0.752 1284.1 174.9
2 0.120 0.168 0.690 10.5 0.6
3 0.120 0.832 0.190 10.8 0.6
4 0.500 0.000 1.063 1284.0 174.9
5 0.380 0.332 0.310 10.7 0.7
6 0.379 0.668 0.810 10.4 0.7
7 0.620 0.332 0.190 10.8 0.6
8 0.620 0.668 0.690 10.5 0.6
9 0.879 0.168 0.810 10.4 0.7
10 0.880 0.832 0.310 10.7 0.7
